data_7055098
loop_
_publ_author_name
'Smirnov, Andrey S.'
'Yandanova, Ekaterina S.'
'Bokach, Nadezhda A.'
'Starova, Galina L.'
'Gurzhiy, Vladislav V.'
'Avdontceva, Margarita S.'
'Zolotarev, Andrey A.'
'Kukushkin, Vadim Yu.'

_publ_section_title
;
 Zinc(ii)-mediated generation of 5-amino substituted
 2,3-dihydro-1,2,4-oxadiazoles and their further ZnII-catalyzed and
 O2-involving transformations
;
_journal_issue 12
_journal_name_full 'New J. Chem.'
_journal_page_first 9330
_journal_paper_doi 10.1039/C5NJ02061A
_journal_volume 39
_journal_year 2015
_chemical_formula_moiety 'C19 H23 N3 O'
_chemical_formula_sum 'C19 H23 N3 O'
_chemical_formula_weight 309.40
_chemical_name_systematic
;
 ? 
;
_space_group_crystal_system triclinic
_space_group_IT_number 2
_space_group_name_Hall '-P 1'
_space_group_name_H-M_alt 'P -1'
_symmetry_space_group_name_Hall '-P 1'
_symmetry_space_group_name_H-M 'P -1'
_atom_sites_solution_hydrogens geom
_atom_sites_solution_primary iterative
_atom_sites_solution_secondary difmap
_audit_creation_date 2014-07-28
_audit_creation_method
;
  Olex2 1.2-ac2
  (compiled 2012.03.27 svn.r2268, GUI svn.r4156)
;
_audit_update_record
;
2015-06-24 deposited with the CCDC.
2015-09-09 downloaded from the CCDC.
;
_cell_angle_alpha 70.976(10)
_cell_angle_beta 78.653(12)
_cell_angle_gamma 71.791(15)
_cell_formula_units_Z 2
_cell_length_a 7.1360(13)
_cell_length_b 9.7606(13)
_cell_length_c 13.6208(12)
_cell_measurement_reflns_used 2129
_cell_measurement_temperature 100(2)
_cell_measurement_theta_max 28.8480
_cell_measurement_theta_min 3.8000
_cell_volume 847.2(2)
_computing_cell_refinement
;
CrysAlisPro, Agilent Technologies,
Version 1.171.36.32 (release 02-08-2013 CrysAlis171 .NET)
(compiled Aug  2 2013,16:46:58)
;
_computing_data_collection
;
CrysAlisPro, Agilent Technologies,
Version 1.171.36.32 (release 02-08-2013 CrysAlis171 .NET)
(compiled Aug  2 2013,16:46:58)
;
_computing_data_reduction
;
CrysAlisPro, Agilent Technologies,
Version 1.171.36.32 (release 02-08-2013 CrysAlis171 .NET)
(compiled Aug  2 2013,16:46:58)
;
_computing_molecular_graphics
;
O. V. Dolomanov, L. J. Bourhis, R. J. Gildea, J. A. K. Howard and H. Puschmann,
OLEX2: a complete structure solution, refinement and analysis program.
J. Appl. Cryst. (2009). 42, 339-341.
;
_computing_publication_material
;
O. V. Dolomanov, L. J. Bourhis, R. J. Gildea, J. A. K. Howard and H. Puschmann,
OLEX2: a complete structure solution, refinement and analysis program.
J. Appl. Cryst. (2009). 42, 339-341.
;
_computing_structure_refinement
;
SHELXL, G.M. Sheldrick, Acta Cryst.
(2008). A64, 112-122
;
_computing_structure_solution 'J. Appl. Cryst. (2007) 40, 786-790'
_diffrn_ambient_temperature 100(2)
_diffrn_detector_area_resol_mean 16.2096
_diffrn_measured_fraction_theta_full 0.9988
_diffrn_measured_fraction_theta_max 0.9988
_diffrn_measurement_details
;
  1 omega  -92.00  -48.00   1.0000    6.0000
omega____ theta____ kappa____ phi______ frames
    -      -17.8777  178.0000   30.0000 44

  2 omega  -24.00   23.00   1.0000    6.0000
omega____ theta____ kappa____ phi______ frames
    -      -17.8777  -99.0000  -90.0000 47

  3 omega  -17.00   24.00   1.0000    6.0000
omega____ theta____ kappa____ phi______ frames
    -      -17.8777  -99.0000   90.0000 41

  4 omega   32.00   95.00   1.0000    6.0000
omega____ theta____ kappa____ phi______ frames
    -       18.9714 -178.0000  -60.0000 63

  5 omega   -7.00   70.00   1.0000    6.0000
omega____ theta____ kappa____ phi______ frames
    -       18.9714   38.0000   90.0000 77

  6 omega  -51.00   61.00   1.0000    6.0000
omega____ theta____ kappa____ phi______ frames
    -       18.9714  -19.0000 -120.0000 112
;
_diffrn_measurement_device_type 'Xcalibur, Eos'
_diffrn_measurement_method '\w scans'
_diffrn_orient_matrix_UB_11 -0.0674991000
_diffrn_orient_matrix_UB_12 0.0697748000
_diffrn_orient_matrix_UB_13 -0.0217288000
_diffrn_orient_matrix_UB_21 -0.0794409000
_diffrn_orient_matrix_UB_22 -0.0342282000
_diffrn_orient_matrix_UB_23 0.0175829000
_diffrn_orient_matrix_UB_31 -0.0143408000
_diffrn_orient_matrix_UB_32 0.0180440000
_diffrn_orient_matrix_UB_33 0.0478239000
_diffrn_radiation_monochromator graphite
_diffrn_radiation_type 'Mo K\a'
_diffrn_radiation_wavelength 0.7107
_diffrn_reflns_av_R_equivalents 0.0602
_diffrn_reflns_av_unetI/netI 0.0850
_diffrn_reflns_limit_h_max 9
_diffrn_reflns_limit_h_min -7
_diffrn_reflns_limit_k_max 12
_diffrn_reflns_limit_k_min -12
_diffrn_reflns_limit_l_max 16
_diffrn_reflns_limit_l_min -17
_diffrn_reflns_number 6398
_diffrn_reflns_theta_full 27.00
_diffrn_reflns_theta_max 27.00
_diffrn_reflns_theta_min 3.02
_diffrn_source 'Enhance (Mo) X-ray Source'
_exptl_absorpt_coefficient_mu 0.077
_exptl_absorpt_correction_T_max 1.00000
_exptl_absorpt_correction_T_min 0.74206
_exptl_absorpt_correction_type multi-scan
_exptl_absorpt_process_details
;
CrysAlisPro, Agilent Technologies,
Version 1.171.36.32 (release 02-08-2013 CrysAlis171 .NET)
(compiled Aug  2 2013,16:46:58)
Empirical absorption correction using spherical harmonics,
 implemented in SCALE3 ABSPACK scaling algorithm.
;
_exptl_crystal_density_diffrn 1.213
_exptl_crystal_density_method 'not measured'
_exptl_crystal_F_000 332
_exptl_crystal_size_max 0.29
_exptl_crystal_size_mid 0.20
_exptl_crystal_size_min 0.14
_refine_diff_density_max 0.247
_refine_diff_density_min -0.270
_refine_diff_density_rms 0.062
_refine_ls_extinction_method none
_refine_ls_goodness_of_fit_ref 1.034
_refine_ls_hydrogen_treatment mixed
_refine_ls_matrix_type full
_refine_ls_number_parameters 211
_refine_ls_number_reflns 3619
_refine_ls_number_restraints 0
_refine_ls_restrained_S_all 1.034
_refine_ls_R_factor_all 0.0784
_refine_ls_R_factor_gt 0.0596
_refine_ls_shift/su_max 0.000
_refine_ls_shift/su_mean 0.000
_refine_ls_structure_factor_coef Fsqd
_refine_ls_weighting_details 'calc w=1/[\s^2^(Fo^2^)+(0.0684P)^2^+0.0000P] where P=(Fo^2^+2Fc^2^)/3'
_refine_ls_weighting_scheme calc
_refine_ls_wR_factor_gt 0.1378
_refine_ls_wR_factor_ref 0.1594
_reflns_number_gt 2632
_reflns_number_total 3619
_reflns_threshold_expression >2sigma(I)
_cod_data_source_file c5nj02061a3.cif
_cod_data_source_block 3ba
_cod_depositor_comments 'Adding full bibliography for 7055098--7055106.cif.'
_cod_database_code 7055098
_chemical_oxdiff_formula 'C19 H23 N3 O'
_reflns_odcompleteness_completeness 99.88
_reflns_odcompleteness_iscentric 1
_reflns_odcompleteness_theta 26.32

loop_
_space_group_symop_id
_space_group_symop_operation_xyz
1 'x, y, z'
2 '-x, -y, -z'

loop_
_atom_site_label
_atom_site_type_symbol
_atom_site_fract_x
_atom_site_fract_y
_atom_site_fract_z
_atom_site_U_iso_or_equiv
_atom_site_adp_type
_atom_site_occupancy
_atom_site_symmetry_multiplicity
_atom_site_calc_flag
_atom_site_refinement_flags
O1 O -0.15018(18) 0.70000(14) 0.69797(8) 0.0230(3) Uani 1 1 d .
N1 N 0.1832(2) 0.63444(16) 0.65104(9) 0.0211(4) Uani 1 1 d .
N2 N -0.0627(2) 0.60501(17) 0.79550(10) 0.0211(4) Uani 1 1 d .
N3 N -0.0410(2) 0.74707(17) 0.52284(10) 0.0236(4) Uani 1 1 d .
C1 C 0.1483(3) 0.6138(2) 0.76466(11) 0.0193(4) Uani 1 1 d .
C2 C 0.0099(3) 0.69051(19) 0.62101(12) 0.0196(4) Uani 1 1 d .
C4 C -0.2468(3) 0.7899(2) 0.50069(13) 0.0264(4) Uani 1 1 d .
H4A H -0.2612 0.8629 0.4325 0.032 Uiso 1 1 calc R
H4B H -0.3320 0.8371 0.5521 0.032 Uiso 1 1 calc R
C5 C 0.1173(3) 0.7582(2) 0.43679(12) 0.0239(4) Uani 1 1 d .
H5A H 0.0739 0.7514 0.3758 0.029 Uiso 1 1 calc R
H5B H 0.2327 0.6742 0.4559 0.029 Uiso 1 1 calc R
C6 C 0.2897(3) 0.47357(19) 0.82590(12) 0.0203(4) Uani 1 1 d .
C7 C 0.1679(3) 0.75395(19) 0.78547(11) 0.0205(4) Uani 1 1 d .
C8 C 0.1747(4) 0.9033(2) 0.40977(15) 0.0384(5) Uani 1 1 d .
H8A H 0.2841 0.9034 0.3560 0.058 Uiso 1 1 calc R
H8B H 0.2127 0.9124 0.4707 0.058 Uiso 1 1 calc R
H8C H 0.0638 0.9865 0.3855 0.058 Uiso 1 1 calc R
C9 C -0.3124(3) 0.6551(3) 0.50253(17) 0.0423(6) Uani 1 1 d .
H9A H -0.2294 0.6088 0.4511 0.063 Uiso 1 1 calc R
H9B H -0.4477 0.6876 0.4872 0.063 Uiso 1 1 calc R
H9C H -0.3016 0.5837 0.5705 0.063 Uiso 1 1 calc R
C10 C -0.0915(3) 0.4576(2) 0.80904(13) 0.0277(4) Uani 1 1 d .
H10A H -0.2308 0.4661 0.8152 0.042 Uiso 1 1 calc R
H10B H -0.0367 0.3876 0.8711 0.042 Uiso 1 1 calc R
H10C H -0.0260 0.4224 0.7497 0.042 Uiso 1 1 calc R
C11 C 0.4156(3) 0.3675(2) 0.77817(12) 0.0244(4) Uani 1 1 d .
H11 H 0.4170 0.3827 0.7070 0.029 Uiso 1 1 calc R
C12 C 0.5389(3) 0.2394(2) 0.83650(14) 0.0302(5) Uani 1 1 d .
H12 H 0.6236 0.1691 0.8041 0.036 Uiso 1 1 calc R
C13 C 0.5377(3) 0.2146(2) 0.94269(13) 0.0299(5) Uani 1 1 d .
H13 H 0.6193 0.1271 0.9816 0.036 Uiso 1 1 calc R
C14 C 0.4146(3) 0.3205(2) 0.99050(13) 0.0298(5) Uani 1 1 d .
H14 H 0.4142 0.3049 1.0616 0.036 Uiso 1 1 calc R
C15 C 0.2920(3) 0.4495(2) 0.93244(13) 0.0280(4) Uani 1 1 d .
H15 H 0.2101 0.5209 0.9647 0.034 Uiso 1 1 calc R
C16 C 0.3441(3) 0.7954(2) 0.74758(12) 0.0254(4) Uani 1 1 d .
H16 H 0.4450 0.7385 0.7110 0.031 Uiso 1 1 calc R
C17 C 0.3706(3) 0.9209(2) 0.76387(13) 0.0314(5) Uani 1 1 d .
H17 H 0.4887 0.9478 0.7380 0.038 Uiso 1 1 calc R
C18 C 0.2219(3) 1.0061(2) 0.81838(14) 0.0331(5) Uani 1 1 d .
H18 H 0.2389 1.0910 0.8286 0.040 Uiso 1 1 calc R
C19 C 0.0487(3) 0.9643(2) 0.85743(15) 0.0356(5) Uani 1 1 d .
H19 H -0.0511 1.0212 0.8945 0.043 Uiso 1 1 calc R
C20 C 0.0208(3) 0.8376(2) 0.84213(14) 0.0292(5) Uani 1 1 d .
H20 H -0.0961 0.8094 0.8699 0.035 Uiso 1 1 calc R

loop_
_atom_site_aniso_label
_atom_site_aniso_U_11
_atom_site_aniso_U_22
_atom_site_aniso_U_33
_atom_site_aniso_U_23
_atom_site_aniso_U_13
_atom_site_aniso_U_12
O1 0.0189(7) 0.0280(7) 0.0204(6) -0.0030(5) -0.0028(5) -0.0078(6)
N1 0.0233(9) 0.0249(8) 0.0155(6) -0.0058(6) 0.0001(6) -0.0084(7)
N2 0.0202(8) 0.0258(8) 0.0171(7) -0.0027(6) -0.0031(6) -0.0086(7)
N3 0.0232(9) 0.0279(9) 0.0194(7) -0.0028(6) -0.0053(6) -0.0086(7)
C1 0.0175(9) 0.0242(9) 0.0165(7) -0.0049(6) -0.0012(6) -0.0071(8)
C2 0.0201(10) 0.0214(9) 0.0191(8) -0.0056(7) -0.0005(7) -0.0090(8)
C4 0.0222(10) 0.0298(11) 0.0266(9) -0.0061(7) -0.0099(8) -0.0038(8)
C5 0.0273(11) 0.0264(10) 0.0184(8) -0.0066(7) -0.0023(7) -0.0075(8)
C6 0.0204(10) 0.0197(9) 0.0212(8) -0.0040(7) -0.0032(7) -0.0073(8)
C7 0.0212(10) 0.0223(9) 0.0162(7) -0.0029(6) -0.0059(7) -0.0034(8)
C8 0.0493(15) 0.0303(12) 0.0333(10) -0.0075(8) 0.0085(9) -0.0172(11)
C9 0.0337(13) 0.0514(15) 0.0555(13) -0.0270(11) -0.0094(10) -0.0149(11)
C10 0.0280(11) 0.0296(11) 0.0261(9) -0.0026(8) -0.0033(8) -0.0140(9)
C11 0.0275(11) 0.0266(10) 0.0206(8) -0.0067(7) -0.0050(7) -0.0076(9)
C12 0.0303(12) 0.0257(11) 0.0331(10) -0.0113(8) -0.0051(8) -0.0013(9)
C13 0.0293(11) 0.0256(11) 0.0300(9) -0.0017(8) -0.0085(8) -0.0037(9)
C14 0.0308(12) 0.0331(11) 0.0198(8) -0.0019(7) -0.0034(8) -0.0060(9)
C15 0.0298(11) 0.0315(11) 0.0205(8) -0.0072(7) -0.0008(7) -0.0065(9)
C16 0.0249(11) 0.0259(10) 0.0235(8) -0.0026(7) -0.0019(7) -0.0091(9)
C17 0.0382(13) 0.0291(11) 0.0300(9) 0.0014(8) -0.0109(9) -0.0189(10)
C18 0.0436(14) 0.0232(11) 0.0363(10) -0.0054(8) -0.0193(9) -0.0083(10)
C19 0.0325(12) 0.0327(12) 0.0444(11) -0.0202(9) -0.0152(9) 0.0040(10)
C20 0.0232(11) 0.0346(11) 0.0340(10) -0.0146(8) -0.0040(8) -0.0080(9)

loop_
_atom_type_symbol
_atom_type_description
_atom_type_scat_dispersion_real
_atom_type_scat_dispersion_imag
_atom_type_scat_source
C C 0.0033 0.0016 'International Tables Vol C Tables 4.2.6.8 and 6.1.1.4'
H H 0.0000 0.0000 'International Tables Vol C Tables 4.2.6.8 and 6.1.1.4'
N N 0.0061 0.0033 'International Tables Vol C Tables 4.2.6.8 and 6.1.1.4'
O O 0.0106 0.0060 'International Tables Vol C Tables 4.2.6.8 and 6.1.1.4'

loop_
_geom_angle_atom_site_label_1
_geom_angle_atom_site_label_2
_geom_angle_atom_site_label_3
_geom_angle
C2 O1 N2 103.97(12)
C2 N1 C1 103.96(14)
O1 N2 C1 100.11(11)
C10 N2 O1 103.91(12)
C10 N2 C1 114.71(14)
C2 N3 C4 121.93(15)
C2 N3 C5 118.16(15)
C4 N3 C5 119.84(13)
N1 C1 N2 105.54(12)
N1 C1 C6 113.09(14)
N1 C1 C7 108.37(13)
N2 C1 C6 110.72(13)
N2 C1 C7 108.95(14)
C6 C1 C7 110.00(13)
N1 C2 O1 117.33(13)
N1 C2 N3 128.40(16)
N3 C2 O1 114.25(15)
N3 C4 C9 111.85(16)
N3 C5 C8 112.17(15)
C11 C6 C1 121.32(14)
C11 C6 C15 119.10(16)
C15 C6 C1 119.58(16)
C16 C7 C1 117.94(15)
C20 C7 C1 122.93(17)
C20 C7 C16 119.10(17)
C12 C11 C6 119.92(15)
C11 C12 C13 120.74(18)
C14 C13 C12 119.67(18)
C13 C14 C15 119.89(16)
C14 C15 C6 120.65(18)
C17 C16 C7 120.61(18)
C18 C17 C16 120.2(2)
C19 C18 C17 119.48(18)
C18 C19 C20 120.87(19)
C7 C20 C19 119.71(19)

loop_
_geom_bond_atom_site_label_1
_geom_bond_atom_site_label_2
_geom_bond_distance
O1 N2 1.4752(17)
O1 C2 1.392(2)
N1 C1 1.4746(18)
N1 C2 1.275(2)
N2 C1 1.503(2)
N2 C10 1.464(2)
N3 C2 1.345(2)
N3 C4 1.460(2)
N3 C5 1.461(2)
C1 C6 1.520(2)
C1 C7 1.536(2)
C4 C9 1.520(3)
C5 C8 1.508(3)
C6 C11 1.389(2)
C6 C15 1.395(2)
C7 C16 1.392(2)
C7 C20 1.386(3)
C11 C12 1.381(3)
C12 C13 1.385(2)
C13 C14 1.382(3)
C14 C15 1.382(3)
C16 C17 1.387(3)
C17 C18 1.381(3)
C18 C19 1.375(3)
C19 C20 1.398(3)
